data_7019714
loop_
_publ_author_name
'Dange, Deepak'
'Choong, Sam L.'
'Schenk, Christian'
'Stasch, Andreas'
'Jones, Cameron'

_publ_section_title
;
 Synthesis and characterisation of anionic and neutral gallium(i)
 N-heterocyclic carbene analogues.
;
_journal_issue 31
_journal_name_full 'Dalton transactions (Cambridge, England : 2003)'
_journal_page_first 9304
_journal_page_last 9315
_journal_paper_doi 10.1039/c2dt30299c
_journal_volume 41
_journal_year 2012
_chemical_formula_sum 'C68 H56 N2'
_chemical_formula_weight 901.15
_chemical_name_systematic
;
?
;
_space_group_IT_number 2
_symmetry_cell_setting triclinic
_symmetry_space_group_name_Hall '-P 1'
_symmetry_space_group_name_H-M 'P -1'
_atom_sites_solution_hydrogens geom
_atom_sites_solution_primary direct
_atom_sites_solution_secondary difmap
_audit_creation_method SHELXL-97
_cell_angle_alpha 99.63(3)
_cell_angle_beta 103.84(3)
_cell_angle_gamma 99.14(3)
_cell_formula_units_Z 1
_cell_length_a 9.1640(18)
_cell_length_b 10.472(2)
_cell_length_c 13.747(3)
_cell_measurement_temperature 173(2)
_cell_volume 1235.3(5)
_computing_structure_refinement 'SHELXL-97 (Sheldrick, 1997)'
_computing_structure_solution 'SHELXS-97 (Sheldrick, 1990)'
_diffrn_ambient_temperature 173(2)
_diffrn_measured_fraction_theta_full 0.992
_diffrn_measured_fraction_theta_max 0.992
_diffrn_measurement_device_type 'Oxford Gemini Ultra'
_diffrn_radiation_monochromator graphite
_diffrn_radiation_source 'Enhance (Mo) X-ray Source'
_diffrn_radiation_type MoK\a
_diffrn_radiation_wavelength 0.71073
_diffrn_reflns_av_R_equivalents 0.0768
_diffrn_reflns_av_sigmaI/netI 0.1241
_diffrn_reflns_limit_h_max 10
_diffrn_reflns_limit_h_min -10
_diffrn_reflns_limit_k_max 12
_diffrn_reflns_limit_k_min -12
_diffrn_reflns_limit_l_max 16
_diffrn_reflns_limit_l_min -15
_diffrn_reflns_number 8046
_diffrn_reflns_theta_full 24.99
_diffrn_reflns_theta_max 24.99
_diffrn_reflns_theta_min 3.06
_exptl_absorpt_coefficient_mu 0.069
_exptl_absorpt_correction_T_max 0.997
_exptl_absorpt_correction_T_min 0.985
_exptl_absorpt_correction_type multi-scan
_exptl_absorpt_process_details 'SCALE3 ABSPACK'
_exptl_crystal_colour yellow
_exptl_crystal_density_diffrn 1.211
_exptl_crystal_density_method 'not measured'
_exptl_crystal_description needle
_exptl_crystal_F_000 478
_exptl_crystal_size_max 0.20
_exptl_crystal_size_mid 0.08
_exptl_crystal_size_min 0.03
_refine_diff_density_max 0.183
_refine_diff_density_min -0.158
_refine_diff_density_rms 0.043
_refine_ls_extinction_method none
_refine_ls_goodness_of_fit_ref 0.971
_refine_ls_hydrogen_treatment constr
_refine_ls_matrix_type full
_refine_ls_number_parameters 317
_refine_ls_number_reflns 4316
_refine_ls_number_restraints 0
_refine_ls_restrained_S_all 0.971
_refine_ls_R_factor_all 0.1615
_refine_ls_R_factor_gt 0.0597
_refine_ls_shift/su_max 0.000
_refine_ls_shift/su_mean 0.000
_refine_ls_structure_factor_coef Fsqd
_refine_ls_weighting_details 'calc w=1/[\s^2^(Fo^2^)+(0.0662P)^2^+0.0000P] where P=(Fo^2^+2Fc^2^)/3'
_refine_ls_weighting_scheme calc
_refine_ls_wR_factor_gt 0.1196
_refine_ls_wR_factor_ref 0.1550
_reflns_number_gt 2062
_reflns_number_total 4316
_reflns_threshold_expression >2sigma(I)
_cod_data_source_file c2dt30299c.txt
_cod_data_source_block compound1S
_cod_original_cell_volume 1235.3(4)
_cod_original_sg_symbol_H-M P-1
_cod_database_code 7019714

loop_
_symmetry_equiv_pos_as_xyz
'x, y, z'
'-x, -y, -z'

loop_
_atom_site_label
_atom_site_type_symbol
_atom_site_fract_x
_atom_site_fract_y
_atom_site_fract_z
_atom_site_U_iso_or_equiv
_atom_site_adp_type
_atom_site_occupancy
_atom_site_symmetry_multiplicity
_atom_site_calc_flag
_atom_site_refinement_flags
N1 N 0.1338(3) 0.5271(2) 0.12013(17) 0.0361(6) Uani 1 1 d .
C1 C 0.0252(4) 0.5438(3) 0.0510(2) 0.0350(7) Uani 1 1 d .
H1 H -0.0251 0.6145 0.0652 0.042 Uiso 1 1 calc R
C2 C 0.1786(3) 0.6155(3) 0.21849(19) 0.0295(7) Uani 1 1 d .
C3 C 0.1469(3) 0.5637(2) 0.3012(2) 0.0287(7) Uani 1 1 d .
C4 C 0.1902(3) 0.6466(3) 0.3973(2) 0.0329(7) Uani 1 1 d .
H4 H 0.1674 0.6127 0.4531 0.040 Uiso 1 1 calc R
C5 C 0.2660(3) 0.7780(3) 0.4151(2) 0.0319(7) Uani 1 1 d .
C6 C 0.3045(3) 0.8227(3) 0.3334(2) 0.0347(8) Uani 1 1 d .
H6 H 0.3632 0.9100 0.3455 0.042 Uiso 1 1 calc R
C7 C 0.2608(3) 0.7453(3) 0.2342(2) 0.0328(7) Uani 1 1 d .
C8 C 0.3114(4) 0.8663(3) 0.5204(2) 0.0450(9) Uani 1 1 d .
H8A H 0.4099 0.9267 0.5308 0.068 Uiso 1 1 calc R
H8B H 0.3215 0.8119 0.5721 0.068 Uiso 1 1 calc R
H8C H 0.2324 0.9178 0.5267 0.068 Uiso 1 1 calc R
C9 C 0.0690(3) 0.4184(2) 0.2830(2) 0.0315(7) Uani 1 1 d .
H9 H 0.0883 0.3730 0.2187 0.038 Uiso 1 1 calc R
C10 C -0.1043(3) 0.3991(3) 0.2620(2) 0.0335(7) Uani 1 1 d .
C11 C -0.1722(4) 0.4590(3) 0.3316(2) 0.0426(8) Uani 1 1 d .
H11 H -0.1089 0.5166 0.3934 0.051 Uiso 1 1 calc R
C12 C -0.3298(4) 0.4372(3) 0.3137(2) 0.0520(9) Uani 1 1 d .
H12 H -0.3741 0.4789 0.3630 0.062 Uiso 1 1 calc R
C13 C -0.4224(4) 0.3550(3) 0.2243(3) 0.0619(11) Uani 1 1 d .
H13 H -0.5309 0.3382 0.2121 0.074 Uiso 1 1 calc R
C14 C -0.3575(4) 0.2972(3) 0.1527(3) 0.0658(11) Uani 1 1 d .
H14 H -0.4215 0.2428 0.0898 0.079 Uiso 1 1 calc R
C15 C -0.2003(4) 0.3179(3) 0.1717(2) 0.0490(9) Uani 1 1 d .
H15 H -0.1568 0.2758 0.1221 0.059 Uiso 1 1 calc R
C16 C 0.1434(3) 0.3524(3) 0.3677(2) 0.0335(7) Uani 1 1 d .
C17 C 0.0624(4) 0.2712(3) 0.4144(2) 0.0451(8) Uani 1 1 d .
H17 H -0.0467 0.2563 0.3953 0.054 Uiso 1 1 calc R
C18 C 0.1368(4) 0.2105(3) 0.4889(2) 0.0530(9) Uani 1 1 d .
H18 H 0.0781 0.1539 0.5193 0.064 Uiso 1 1 calc R
C19 C 0.2932(5) 0.2318(3) 0.5187(3) 0.0554(9) Uani 1 1 d .
H19 H 0.3441 0.1923 0.5708 0.066 Uiso 1 1 calc R
C20 C 0.3764(4) 0.3116(3) 0.4718(3) 0.0570(9) Uani 1 1 d .
H20 H 0.4854 0.3259 0.4912 0.068 Uiso 1 1 calc R
C21 C 0.3031(4) 0.3706(3) 0.3976(2) 0.0481(9) Uani 1 1 d .
H21 H 0.3624 0.4248 0.3660 0.058 Uiso 1 1 calc R
C22 C 0.3177(3) 0.7981(3) 0.1495(2) 0.0349(7) Uani 1 1 d .
H22 H 0.2731 0.7276 0.0856 0.042 Uiso 1 1 calc R
C23 C 0.2636(3) 0.9225(3) 0.1255(2) 0.0377(8) Uani 1 1 d .
C24 C 0.1651(4) 0.9803(3) 0.1707(2) 0.0460(9) Uani 1 1 d .
H24 H 0.1299 0.9433 0.2216 0.055 Uiso 1 1 calc R
C25 C 0.1154(4) 1.0916(3) 0.1440(2) 0.0557(10) Uani 1 1 d .
H25 H 0.0472 1.1296 0.1766 0.067 Uiso 1 1 calc R
C26 C 0.1643(4) 1.1468(3) 0.0708(2) 0.0525(9) Uani 1 1 d .
H26 H 0.1309 1.2233 0.0529 0.063 Uiso 1 1 calc R
C27 C 0.2622(4) 1.0907(3) 0.0232(2) 0.0511(9) Uani 1 1 d .
H27 H 0.2964 1.1281 -0.0278 0.061 Uiso 1 1 calc R
C28 C 0.3106(4) 0.9792(3) 0.0501(2) 0.0446(8) Uani 1 1 d .
H28 H 0.3772 0.9406 0.0164 0.053 Uiso 1 1 calc R
C29 C 0.4919(4) 0.8102(3) 0.1756(2) 0.0414(8) Uani 1 1 d .
C30 C 0.5474(4) 0.6945(4) 0.1549(3) 0.0603(10) Uani 1 1 d .
H30 H 0.4767 0.6135 0.1217 0.072 Uiso 1 1 calc R
C31 C 0.7009(5) 0.6957(5) 0.1815(3) 0.0747(12) Uani 1 1 d .
H31 H 0.7358 0.6162 0.1651 0.090 Uiso 1 1 calc R
C32 C 0.8044(5) 0.8097(5) 0.2311(3) 0.0707(11) Uani 1 1 d .
H32 H 0.9108 0.8086 0.2517 0.085 Uiso 1 1 calc R
C33 C 0.7556(5) 0.9273(4) 0.2516(2) 0.0665(11) Uani 1 1 d .
H33 H 0.8279 1.0076 0.2844 0.080 Uiso 1 1 calc R
C34 C 0.5964(4) 0.9262(4) 0.2229(2) 0.0498(9) Uani 1 1 d .
H34 H 0.5615 1.0064 0.2366 0.060 Uiso 1 1 calc R

loop_
_atom_site_aniso_label
_atom_site_aniso_U_11
_atom_site_aniso_U_22
_atom_site_aniso_U_33
_atom_site_aniso_U_23
_atom_site_aniso_U_13
_atom_site_aniso_U_12
N1 0.0422(17) 0.0369(15) 0.0256(14) 0.0060(12) 0.0042(13) 0.0059(13)
C1 0.043(2) 0.0336(17) 0.0300(16) 0.0084(13) 0.0129(16) 0.0066(15)
C2 0.0271(17) 0.0318(17) 0.0240(16) 0.0019(14) -0.0002(13) 0.0050(14)
C3 0.0296(18) 0.0279(16) 0.0283(16) 0.0085(14) 0.0073(14) 0.0032(14)
C4 0.0359(19) 0.0353(17) 0.0280(16) 0.0105(14) 0.0115(14) 0.0000(15)
C5 0.0320(18) 0.0346(17) 0.0262(16) 0.0056(14) 0.0067(14) 0.0012(14)
C6 0.0351(19) 0.0282(16) 0.0348(18) 0.0015(14) 0.0076(15) -0.0020(14)
C7 0.0340(19) 0.0350(17) 0.0296(17) 0.0080(14) 0.0100(14) 0.0046(15)
C8 0.055(2) 0.0386(18) 0.0357(18) 0.0028(15) 0.0135(16) -0.0036(16)
C9 0.036(2) 0.0282(16) 0.0279(16) 0.0038(13) 0.0087(14) 0.0028(14)
C10 0.035(2) 0.0274(16) 0.0341(17) 0.0071(14) 0.0046(16) 0.0022(15)
C11 0.040(2) 0.0428(19) 0.0397(18) 0.0057(15) 0.0084(16) 0.0014(16)
C12 0.049(3) 0.052(2) 0.054(2) 0.0060(18) 0.0175(19) 0.0081(18)
C13 0.035(2) 0.068(2) 0.071(3) -0.001(2) 0.010(2) 0.0009(19)
C14 0.042(3) 0.069(2) 0.065(2) -0.018(2) 0.003(2) -0.0009(19)
C15 0.040(2) 0.049(2) 0.050(2) -0.0030(17) 0.0094(18) 0.0047(17)
C16 0.034(2) 0.0315(17) 0.0332(17) 0.0074(14) 0.0068(15) 0.0057(15)
C17 0.044(2) 0.0433(19) 0.050(2) 0.0177(17) 0.0124(18) 0.0049(17)
C18 0.057(3) 0.049(2) 0.057(2) 0.0285(18) 0.013(2) 0.0082(19)
C19 0.065(3) 0.049(2) 0.052(2) 0.0242(18) 0.005(2) 0.016(2)
C20 0.047(2) 0.057(2) 0.065(2) 0.021(2) 0.002(2) 0.0164(19)
C21 0.048(2) 0.050(2) 0.051(2) 0.0192(17) 0.0155(18) 0.0093(18)
C22 0.038(2) 0.0332(17) 0.0321(16) 0.0073(14) 0.0107(15) 0.0027(15)
C23 0.043(2) 0.0367(18) 0.0318(17) 0.0061(15) 0.0112(16) 0.0045(15)
C24 0.054(2) 0.044(2) 0.0468(19) 0.0176(16) 0.0213(18) 0.0110(18)
C25 0.070(3) 0.049(2) 0.058(2) 0.0172(19) 0.025(2) 0.023(2)
C26 0.066(3) 0.043(2) 0.052(2) 0.0166(18) 0.012(2) 0.0212(19)
C27 0.060(2) 0.048(2) 0.046(2) 0.0210(17) 0.0102(18) 0.0053(19)
C28 0.049(2) 0.047(2) 0.0378(18) 0.0095(16) 0.0158(17) 0.0048(17)
C29 0.045(2) 0.048(2) 0.0373(18) 0.0176(16) 0.0168(17) 0.0096(18)
C30 0.051(3) 0.065(2) 0.081(3) 0.033(2) 0.032(2) 0.019(2)
C31 0.065(3) 0.088(3) 0.095(3) 0.049(3) 0.039(3) 0.028(3)
C32 0.049(3) 0.117(4) 0.063(3) 0.046(3) 0.023(2) 0.029(3)
C33 0.055(3) 0.096(3) 0.043(2) 0.010(2) 0.020(2) -0.004(2)
C34 0.040(2) 0.068(2) 0.0377(19) 0.0065(17) 0.0127(17) 0.0034(19)

loop_
_atom_type_symbol
_atom_type_description
_atom_type_scat_dispersion_real
_atom_type_scat_dispersion_imag
_atom_type_scat_source
C C 0.0033 0.0016 'International Tables Vol C Tables 4.2.6.8 and 6.1.1.4'
H H 0.0000 0.0000 'International Tables Vol C Tables 4.2.6.8 and 6.1.1.4'
N N 0.0061 0.0033 'International Tables Vol C Tables 4.2.6.8 and 6.1.1.4'

loop_
_geom_angle_atom_site_label_1
_geom_angle_atom_site_label_2
_geom_angle_atom_site_label_3
_geom_angle
_geom_angle_site_symmetry_1
_geom_angle_site_symmetry_3
C1 N1 C2 119.1(2) . .
N1 C1 C1 121.3(3) . 2_565
N1 C1 H1 119.3 . .
C1 C1 H1 119.3 2_565 .
C7 C2 C3 120.8(2) . .
C7 C2 N1 121.8(2) . .
C3 C2 N1 117.2(2) . .
C4 C3 C2 118.5(2) . .
C4 C3 C9 122.0(2) . .
C2 C3 C9 119.5(2) . .
C3 C4 C5 122.3(2) . .
C3 C4 H4 118.9 . .
C5 C4 H4 118.9 . .
C6 C5 C4 117.5(2) . .
C6 C5 C8 121.2(3) . .
C4 C5 C8 121.2(2) . .
C5 C6 C7 122.9(3) . .
C5 C6 H6 118.5 . .
C7 C6 H6 118.5 . .
C6 C7 C2 117.8(2) . .
C6 C7 C22 119.8(2) . .
C2 C7 C22 122.1(2) . .
C5 C8 H8A 109.5 . .
C5 C8 H8B 109.5 . .
H8A C8 H8B 109.5 . .
C5 C8 H8C 109.5 . .
H8A C8 H8C 109.5 . .
H8B C8 H8C 109.5 . .
C10 C9 C3 112.3(2) . .
C10 C9 C16 113.8(2) . .
C3 C9 C16 111.8(2) . .
C10 C9 H9 106.1 . .
C3 C9 H9 106.1 . .
C16 C9 H9 106.1 . .
C11 C10 C15 117.7(3) . .
C11 C10 C9 121.9(3) . .
C15 C10 C9 120.5(2) . .
C10 C11 C12 121.6(3) . .
C10 C11 H11 119.2 . .
C12 C11 H11 119.2 . .
C13 C12 C11 119.7(3) . .
C13 C12 H12 120.2 . .
C11 C12 H12 120.2 . .
C14 C13 C12 119.7(3) . .
C14 C13 H13 120.1 . .
C12 C13 H13 120.1 . .
C13 C14 C15 120.3(3) . .
C13 C14 H14 119.9 . .
C15 C14 H14 119.9 . .
C14 C15 C10 121.0(3) . .
C14 C15 H15 119.5 . .
C10 C15 H15 119.5 . .
C17 C16 C21 117.3(3) . .
C17 C16 C9 124.1(3) . .
C21 C16 C9 118.6(3) . .
C16 C17 C18 121.4(3) . .
C16 C17 H17 119.3 . .
C18 C17 H17 119.3 . .
C19 C18 C17 120.5(3) . .
C19 C18 H18 119.8 . .
C17 C18 H18 119.8 . .
C18 C19 C20 118.9(3) . .
C18 C19 H19 120.5 . .
C20 C19 H19 120.5 . .
C21 C20 C19 120.7(3) . .
C21 C20 H20 119.7 . .
C19 C20 H20 119.7 . .
C20 C21 C16 121.2(3) . .
C20 C21 H21 119.4 . .
C16 C21 H21 119.4 . .
C23 C22 C29 114.6(2) . .
C23 C22 C7 114.5(2) . .
C29 C22 C7 108.0(2) . .
C23 C22 H22 106.4 . .
C29 C22 H22 106.4 . .
C7 C22 H22 106.4 . .
C24 C23 C28 117.1(3) . .
C24 C23 C22 123.9(3) . .
C28 C23 C22 118.9(3) . .
C23 C24 C25 121.8(3) . .
C23 C24 H24 119.1 . .
C25 C24 H24 119.1 . .
C26 C25 C24 120.2(3) . .
C26 C25 H25 119.9 . .
C24 C25 H25 119.9 . .
C25 C26 C27 119.6(3) . .
C25 C26 H26 120.2 . .
C27 C26 H26 120.2 . .
C26 C27 C28 119.8(3) . .
C26 C27 H27 120.1 . .
C28 C27 H27 120.1 . .
C27 C28 C23 121.5(3) . .
C27 C28 H28 119.2 . .
C23 C28 H28 119.2 . .
C34 C29 C30 118.2(3) . .
C34 C29 C22 123.9(3) . .
C30 C29 C22 117.8(3) . .
C31 C30 C29 121.3(4) . .
C31 C30 H30 119.3 . .
C29 C30 H30 119.3 . .
C32 C31 C30 120.6(4) . .
C32 C31 H31 119.7 . .
C30 C31 H31 119.7 . .
C31 C32 C33 120.3(4) . .
C31 C32 H32 119.9 . .
C33 C32 H32 119.9 . .
C32 C33 C34 119.0(4) . .
C32 C33 H33 120.5 . .
C34 C33 H33 120.5 . .
C29 C34 C33 120.5(3) . .
C29 C34 H34 119.8 . .
C33 C34 H34 119.8 . .

loop_
_geom_bond_atom_site_label_1
_geom_bond_atom_site_label_2
_geom_bond_distance
_geom_bond_site_symmetry_2
N1 C1 1.258(3) .
N1 C2 1.432(3) .
C1 C1 1.464(5) 2_565
C1 H1 0.9500 .
C2 C7 1.400(4) .
C2 C3 1.409(3) .
C3 C4 1.382(3) .
C3 C9 1.527(3) .
C4 C5 1.392(4) .
C4 H4 0.9500 .
C5 C6 1.385(4) .
C5 C8 1.505(4) .
C6 C7 1.393(3) .
C6 H6 0.9500 .
C7 C22 1.532(4) .
C8 H8A 0.9800 .
C8 H8B 0.9800 .
C8 H8C 0.9800 .
C9 C10 1.518(4) .
C9 C16 1.529(4) .
C9 H9 1.0000 .
C10 C11 1.380(4) .
C10 C15 1.387(4) .
C11 C12 1.381(4) .
C11 H11 0.9500 .
C12 C13 1.373(4) .
C12 H12 0.9500 .
C13 C14 1.372(4) .
C13 H13 0.9500 .
C14 C15 1.376(4) .
C14 H14 0.9500 .
C15 H15 0.9500 .
C16 C17 1.376(4) .
C16 C21 1.395(4) .
C17 C18 1.393(4) .
C17 H17 0.9500 .
C18 C19 1.363(4) .
C18 H18 0.9500 .
C19 C20 1.382(4) .
C19 H19 0.9500 .
C20 C21 1.375(4) .
C20 H20 0.9500 .
C21 H21 0.9500 .
C22 C23 1.524(4) .
C22 C29 1.530(4) .
C22 H22 1.0000 .
C23 C24 1.372(4) .
C23 C28 1.397(4) .
C24 C25 1.391(4) .
C24 H24 0.9500 .
C25 C26 1.369(4) .
C25 H25 0.9500 .
C26 C27 1.378(4) .
C26 H26 0.9500 .
C27 C28 1.388(4) .
C27 H27 0.9500 .
C28 H28 0.9500 .
C29 C34 1.373(4) .
C29 C30 1.399(4) .
C30 C31 1.363(5) .
C30 H30 0.9500 .
C31 C32 1.359(5) .
C31 H31 0.9500 .
C32 C33 1.384(5) .
C32 H32 0.9500 .
C33 C34 1.415(5) .
C33 H33 0.9500 .
C34 H34 0.9500 .
